data_9009834
loop_
_publ_author_name
'Eby, R. K.'
'Hawthorne, F. C.'

_publ_section_title
;
 Cornetite: modulated densely-packed Cu2+ oxysalt
;
_journal_name_full 'Mineralogy and Petrology'
_journal_page_first 127
_journal_page_last 136
_journal_paper_doi 10.1007/BF01164323
_journal_volume 40
_journal_year 1989
_chemical_compound_source 'Mine de L'Etoile, Katanga, Zaire'
_chemical_formula_sum 'Cu3 H3 O7 P'
_chemical_name_mineral Cornetite
_space_group_IT_number 61
_symmetry_space_group_name_Hall '-P 2ac 2ab'
_symmetry_space_group_name_H-M 'P b c a'
_cell_angle_alpha 90
_cell_angle_beta 90
_cell_angle_gamma 90
_cell_formula_units_Z 8
_cell_length_a 10.854
_cell_length_b 14.053
_cell_length_c 7.086
_cell_volume 1080.837
_database_code_amcsd 0014624
_exptl_crystal_density_diffrn 4.137
_cod_original_formula_sum 'Cu3 P O7 H3'
_cod_database_code 9009834

loop_
_space_group_symop_operation_xyz
x,y,z
x,1/2-y,1/2+z
-x,1/2+y,1/2-z
1/2-x,1/2+y,z
1/2+x,1/2-y,-z
1/2+x,y,1/2-z
1/2-x,-y,1/2+z
-x,-y,-z

loop_
_atom_site_aniso_label
_atom_site_aniso_U_11
_atom_site_aniso_U_22
_atom_site_aniso_U_33
_atom_site_aniso_U_12
_atom_site_aniso_U_13
_atom_site_aniso_U_23
Cu1 0.01020 0.01660 0.01120 0.00100 -0.00070 -0.00290
Cu2 0.01150 0.01580 0.01100 -0.00080 0.00140 -0.00380
Cu3 0.00950 0.01280 0.01400 -0.00220 0.00000 0.00080
P 0.00950 0.01490 0.00980 -0.00090 0.00060 -0.00080
O1 0.00790 0.02430 0.01650 -0.00110 -0.00100 0.00170
O2 0.01210 0.01270 0.01520 0.00330 -0.00060 0.00080
O3 0.01030 0.02490 0.01310 0.00130 0.00270 0.00190
O4 0.01570 0.01730 0.01150 0.00130 -0.00050 -0.00520
O-H1 0.01100 0.01100 0.01000 -0.00220 0.00040 0.00170
O-H2 0.01390 0.01450 0.00950 0.00050 -0.00230 -0.00210
O-H3 0.01180 0.01310 0.01480 -0.00350 0.00100 0.00200

loop_
_atom_site_label
_atom_site_fract_x
_atom_site_fract_y
_atom_site_fract_z
_atom_site_type_symbol
_atom_site_attached_hydrogens
Cu1 0.01900 0.12739 0.18760 Cu 0
Cu2 0.19409 0.24645 0.40293 Cu 0
Cu3 0.10041 0.45217 0.10920 Cu 0
P 0.38000 0.38640 0.20700 P 0
O1 0.26900 0.41010 0.08570 O 0
O2 0.92110 0.47260 0.17540 O 0
O3 0.48960 0.35960 0.08120 O 0
O4 0.34990 0.30340 0.34150 O 0
O-H1 0.05640 0.33900 0.95510 O 1
O-H2 0.18220 0.18760 0.14700 O 1
O-H3 0.13430 0.56790 0.24500 O 1

loop_
_cod_changelog_entry_id
_cod_changelog_entry_author
_cod_changelog_entry_date
_cod_changelog_entry_text
1
;cod-tools version 3.8.0
Id: cif_guess_AMCSD_atom_types 9574 2023-05-10 09:00:05Z saulius
;
2023-05-10T18:52:13+03:00
;Derived atom types and hydrogen counts
from atom names that follow the AMCSD naming convention
(Wat == water, O-H == hydroxyl).
;
2
;cod-tools version 3.10.1
Id: cif_fix_AMCSD_aniso_labels 10200 2024-08-01 14:09:44Z saulius
;
2024-08-02T12:21:24+03:00
;Changed the following '_atom_site_aniso_label' values:
'OH1' -> 'O-H1'
'OH2' -> 'O-H2'
'OH3' -> 'O-H3'
;

loop_
_cod_related_entry_id
_cod_related_entry_database
_cod_related_entry_code
1 AMCSD 0014624
